data_4506874
loop_
_publ_author_name
'Nath, Naba K.'
'Nangia, Ashwini'

_publ_section_title
;
 Isomorphous Crystals by Chloro--Methyl Exchange in Polymorphic Fuchsones
;
_journal_issue 11
_journal_name_full 'Crystal Growth &amp; Design'
_journal_page_first 5411
_journal_paper_doi 10.1021/cg3010097
_journal_volume 12
_journal_year 2012
_chemical_formula_sum 'C22 H19.25 Cl O'
_chemical_formula_weight 335.07
_chemical_name_systematic
; 
 ? 
;
_space_group_IT_number 14
_symmetry_cell_setting monoclinic
_symmetry_space_group_name_Hall '-P 2ybc'
_symmetry_space_group_name_H-M 'P 1 21/c 1'
_atom_sites_solution_hydrogens geom
_atom_sites_solution_primary direct
_atom_sites_solution_secondary difmap
_audit_creation_method SHELXL-97
_cell_angle_alpha 90.00
_cell_angle_beta 95.684(2)
_cell_angle_gamma 90.00
_cell_formula_units_Z 4
_cell_length_a 7.5966(8)
_cell_length_b 12.5450(13)
_cell_length_c 18.2688(18)
_cell_measurement_reflns_used 6053
_cell_measurement_temperature 100(2)
_cell_measurement_theta_max 26.02
_cell_measurement_theta_min 2.77
_cell_volume 1732.4(3)
_computing_cell_refinement 'Bruker SMART'
_computing_data_collection 'Bruker SMART'
_computing_data_reduction 'Bruker SAINT'
_computing_molecular_graphics 'Bruker SHELXTL'
_computing_publication_material 'Bruker SHELXTL'
_computing_structure_refinement 'SHELXL-97 (Sheldrick, 1997)'
_computing_structure_solution 'SHELXS-97 (Sheldrick, 1990)'
_diffrn_ambient_temperature 100(2)
_diffrn_measured_fraction_theta_full 0.999
_diffrn_measured_fraction_theta_max 0.999
_diffrn_measurement_device_type 'CCD area detector'
_diffrn_measurement_method 'phi and omega scans'
_diffrn_radiation_monochromator graphite
_diffrn_radiation_source 'fine-focus sealed tube'
_diffrn_radiation_type MoK\a
_diffrn_radiation_wavelength 0.71073
_diffrn_reflns_av_R_equivalents 0.0235
_diffrn_reflns_av_sigmaI/netI 0.0169
_diffrn_reflns_limit_h_max 9
_diffrn_reflns_limit_h_min -9
_diffrn_reflns_limit_k_max 15
_diffrn_reflns_limit_k_min -15
_diffrn_reflns_limit_l_max 22
_diffrn_reflns_limit_l_min -22
_diffrn_reflns_number 17513
_diffrn_reflns_theta_full 26.03
_diffrn_reflns_theta_max 26.03
_diffrn_reflns_theta_min 1.97
_exptl_absorpt_coefficient_mu 0.225
_exptl_absorpt_correction_T_max 0.9355
_exptl_absorpt_correction_T_min 0.9193
_exptl_absorpt_correction_type multi-scan
_exptl_absorpt_process_details SADABS
_exptl_crystal_colour yellow
_exptl_crystal_density_diffrn 1.285
_exptl_crystal_density_method 'not measured'
_exptl_crystal_description block
_exptl_crystal_F_000 705
_exptl_crystal_size_max 0.38
_exptl_crystal_size_mid 0.36
_exptl_crystal_size_min 0.30
_refine_diff_density_max 0.396
_refine_diff_density_min -0.213
_refine_diff_density_rms 0.041
_refine_ls_extinction_method none
_refine_ls_goodness_of_fit_ref 1.077
_refine_ls_hydrogen_treatment constr
_refine_ls_matrix_type full
_refine_ls_number_parameters 222
_refine_ls_number_reflns 3416
_refine_ls_number_restraints 0
_refine_ls_restrained_S_all 1.077
_refine_ls_R_factor_all 0.0408
_refine_ls_R_factor_gt 0.0378
_refine_ls_shift/su_max 0.001
_refine_ls_shift/su_mean 0.000
_refine_ls_structure_factor_coef Fsqd
_refine_ls_weighting_details 'calc w=1/[\s^2^(Fo^2^)+(0.0419P)^2^+0.8530P] where P=(Fo^2^+2Fc^2^)/3'
_refine_ls_weighting_scheme calc
_refine_ls_wR_factor_gt 0.0932
_refine_ls_wR_factor_ref 0.0951
_reflns_number_gt 3174
_reflns_number_total 3416
_reflns_threshold_expression >2sigma(I)
_cod_data_source_file cg3010097_si_010.cif
_cod_data_source_block TMF+CMF
_cod_depositor_comments
;
The following automatic conversions were performed:

'_symmetry_cell_setting' value 'Monoclinic' changed to 'monoclinic'
according to /home/saulius/struct/CIF-dictionaries/cif_core.dic
dictionary named 'cif_core.dic' version 2.4.2 from 2011-04-26.

Automatic conversion script
Id: cif_fix_values 1891 2012-01-12 08:04:46Z andrius 
;
_cod_original_sg_symbol_H-M 'P2(1)/c  '
_cod_database_code 4506874

loop_
_symmetry_equiv_pos_as_xyz
'x, y, z'
'-x, y+1/2, -z+1/2'
'-x, -y, -z'
'x, -y-1/2, z-1/2'

loop_
_atom_site_label
_atom_site_type_symbol
_atom_site_fract_x
_atom_site_fract_y
_atom_site_fract_z
_atom_site_U_iso_or_equiv
_atom_site_adp_type
_atom_site_occupancy
_atom_site_symmetry_multiplicity
_atom_site_calc_flag
_atom_site_refinement_flags
_atom_site_disorder_assembly
_atom_site_disorder_group
C20 C 0.28916(8) 1.12936(5) 0.47056(3) 0.0265(2) Uani 0.549(2) 1 d P A 1
H20A H 0.1759 1.0937 0.4749 0.040 Uiso 0.549(2) 1 calc PR A 1
H20B H 0.3422 1.1011 0.4278 0.040 Uiso 0.549(2) 1 calc PR A 1
H20C H 0.2696 1.2062 0.4643 0.040 Uiso 0.549(2) 1 calc PR A 1
C21 C 0.93573(8) 1.16604(5) 0.61503(3) 0.0312(2) Uani 0.549(2) 1 d P A 1
H21A H 1.0014 1.1439 0.6614 0.047 Uiso 0.549(2) 1 calc PR A 1
H21B H 0.9417 1.2437 0.6103 0.047 Uiso 0.549(2) 1 calc PR A 1
H21C H 0.9880 1.1326 0.5738 0.047 Uiso 0.549(2) 1 calc PR A 1
Cl1 Cl 0.28916(8) 1.12936(5) 0.47056(3) 0.0265(2) Uani 0.451(2) 1 d P A 2
Cl2 Cl 0.93573(8) 1.16604(5) 0.61503(3) 0.0312(2) Uani 0.451(2) 1 d P A 2
O1 O 0.65894(15) 1.19196(9) 0.49265(6) 0.0316(3) Uani 1 1 d . . .
C9 C 0.60089(17) 1.07910(11) 0.83787(7) 0.0200(3) Uani 1 1 d . . .
H9 H 0.5990 1.1436 0.8106 0.024 Uiso 1 1 calc R . .
C2 C 0.72203(18) 1.12788(11) 0.61423(8) 0.0220(3) Uani 1 1 d . . .
C3 C 0.66312(18) 1.07928(11) 0.67286(7) 0.0210(3) Uani 1 1 d . A .
H3 H 0.7420 1.0700 0.7161 0.025 Uiso 1 1 calc R . .
C1 C 0.60624(19) 1.14647(11) 0.54608(7) 0.0234(3) Uani 1 1 d . A .
C6 C 0.42409(19) 1.10754(11) 0.54600(7) 0.0229(3) Uani 1 1 d . . .
C13 C 0.52355(18) 0.89478(11) 0.84791(8) 0.0228(3) Uani 1 1 d . . .
H13 H 0.4656 0.8325 0.8281 0.027 Uiso 1 1 calc R . .
C5 C 0.36866(18) 1.05745(11) 0.60471(7) 0.0216(3) Uani 1 1 d . A .
H5 H 0.2503 1.0322 0.6019 0.026 Uiso 1 1 calc R . .
C15 C 0.21027(18) 0.85664(11) 0.66833(7) 0.0219(3) Uani 1 1 d . A .
H15 H 0.2912 0.8443 0.6328 0.026 Uiso 1 1 calc R . .
C7 C 0.42160(17) 0.98952(11) 0.73138(7) 0.0196(3) Uani 1 1 d . A .
C17 C -0.07070(18) 0.81709(11) 0.71484(8) 0.0219(3) Uani 1 1 d . A .
C8 C 0.51876(17) 0.98845(11) 0.80592(7) 0.0192(3) Uani 1 1 d . . .
C12 C 0.61180(18) 0.89203(12) 0.91790(8) 0.0250(3) Uani 1 1 d . . .
H12 H 0.6169 0.8271 0.9448 0.030 Uiso 1 1 calc R . .
C11 C 0.69338(17) 0.98273(12) 0.94976(7) 0.0229(3) Uani 1 1 d . . .
C4 C 0.48326(17) 1.04067(11) 0.67203(7) 0.0197(3) Uani 1 1 d . . .
C18 C -0.02928(18) 0.89157(11) 0.77087(7) 0.0225(3) Uani 1 1 d . . .
H18 H -0.1112 0.9045 0.8059 0.027 Uiso 1 1 calc R . .
C14 C 0.25131(17) 0.93089(11) 0.72433(7) 0.0201(3) Uani 1 1 d . . .
C10 C 0.68531(17) 1.07648(11) 0.90883(7) 0.0218(3) Uani 1 1 d . . .
H10 H 0.7383 1.1395 0.9297 0.026 Uiso 1 1 calc R . .
C19 C 0.12895(18) 0.94664(11) 0.77599(7) 0.0217(3) Uani 1 1 d . A .
H19 H 0.1553 0.9959 0.8151 0.026 Uiso 1 1 calc R . .
C16 C 0.05187(18) 0.80079(11) 0.66425(8) 0.0237(3) Uani 1 1 d . . .
H16 H 0.0266 0.7502 0.6260 0.028 Uiso 1 1 calc R A .
C22 C -0.24195(19) 0.75614(12) 0.71028(9) 0.0280(3) Uani 1 1 d . . .
H22A H -0.2445 0.7041 0.6702 0.042 Uiso 1 1 calc R A .
H22B H -0.3412 0.8058 0.7008 0.042 Uiso 1 1 calc R . .
H22C H -0.2516 0.7189 0.7569 0.042 Uiso 1 1 calc R . .
C23 C 0.7812(2) 0.97882(14) 1.02741(8) 0.0308(3) Uani 1 1 d . . .
H23A H 0.6954 0.9551 1.0607 0.046 Uiso 1 1 calc R . .
H23B H 0.8246 1.0500 1.0421 0.046 Uiso 1 1 calc R . .
H23C H 0.8807 0.9288 1.0300 0.046 Uiso 1 1 calc R . .

loop_
_atom_site_aniso_label
_atom_site_aniso_U_11
_atom_site_aniso_U_22
_atom_site_aniso_U_33
_atom_site_aniso_U_23
_atom_site_aniso_U_13
_atom_site_aniso_U_12
C20 0.0351(4) 0.0252(3) 0.0182(3) 0.0015(2) -0.0026(2) 0.0043(2)
C21 0.0310(4) 0.0340(4) 0.0303(4) 0.0000(3) 0.0117(3) -0.0061(3)
Cl1 0.0351(4) 0.0252(3) 0.0182(3) 0.0015(2) -0.0026(2) 0.0043(2)
Cl2 0.0310(4) 0.0340(4) 0.0303(4) 0.0000(3) 0.0117(3) -0.0061(3)
O1 0.0443(6) 0.0291(6) 0.0226(5) 0.0038(4) 0.0097(5) -0.0034(5)
C9 0.0187(6) 0.0204(7) 0.0216(7) 0.0021(5) 0.0050(5) 0.0012(5)
C2 0.0220(7) 0.0201(7) 0.0247(7) -0.0029(5) 0.0057(5) -0.0006(5)
C3 0.0217(7) 0.0213(7) 0.0200(6) -0.0011(5) 0.0023(5) 0.0017(5)
C1 0.0330(8) 0.0180(7) 0.0200(7) -0.0008(5) 0.0071(6) 0.0023(6)
C6 0.0292(7) 0.0197(7) 0.0197(7) -0.0019(5) 0.0013(5) 0.0049(6)
C13 0.0211(7) 0.0230(7) 0.0242(7) 0.0013(5) 0.0027(5) -0.0027(5)
C5 0.0215(7) 0.0214(7) 0.0220(7) -0.0009(5) 0.0018(5) 0.0017(5)
C15 0.0210(7) 0.0251(7) 0.0198(7) 0.0000(5) 0.0027(5) 0.0033(5)
C7 0.0197(6) 0.0193(6) 0.0199(6) -0.0009(5) 0.0024(5) 0.0028(5)
C17 0.0201(7) 0.0211(7) 0.0240(7) 0.0042(5) -0.0009(5) 0.0012(5)
C8 0.0155(6) 0.0237(7) 0.0187(6) 0.0011(5) 0.0039(5) 0.0012(5)
C12 0.0237(7) 0.0266(7) 0.0247(7) 0.0072(6) 0.0019(5) -0.0017(6)
C11 0.0164(6) 0.0330(8) 0.0195(7) 0.0017(6) 0.0029(5) -0.0005(6)
C4 0.0198(6) 0.0202(6) 0.0195(6) -0.0006(5) 0.0032(5) 0.0028(5)
C18 0.0205(7) 0.0258(7) 0.0215(7) 0.0024(5) 0.0035(5) 0.0019(5)
C14 0.0195(6) 0.0217(7) 0.0187(6) 0.0027(5) 0.0002(5) 0.0007(5)
C10 0.0179(6) 0.0253(7) 0.0227(7) -0.0036(5) 0.0040(5) -0.0017(5)
C19 0.0227(7) 0.0238(7) 0.0185(6) -0.0008(5) 0.0016(5) -0.0002(5)
C16 0.0245(7) 0.0233(7) 0.0226(7) -0.0025(5) -0.0005(5) 0.0010(6)
C22 0.0234(7) 0.0274(8) 0.0330(8) 0.0008(6) 0.0012(6) -0.0031(6)
C23 0.0251(7) 0.0456(9) 0.0214(7) 0.0042(6) 0.0004(6) -0.0046(7)

loop_
_atom_type_symbol
_atom_type_description
_atom_type_scat_dispersion_real
_atom_type_scat_dispersion_imag
_atom_type_scat_source
C C 0.0033 0.0016 'International Tables Vol C Tables 4.2.6.8 and 6.1.1.4'
H H 0.0000 0.0000 'International Tables Vol C Tables 4.2.6.8 and 6.1.1.4'
O O 0.0106 0.0060 'International Tables Vol C Tables 4.2.6.8 and 6.1.1.4'
Cl Cl 0.1484 0.1585 'International Tables Vol C Tables 4.2.6.8 and 6.1.1.4'

loop_
_geom_angle_atom_site_label_1
_geom_angle_atom_site_label_2
_geom_angle_atom_site_label_3
_geom_angle
C6 C20 H20A 109.5
C6 C20 H20B 109.5
C6 C20 H20C 109.5
C2 C21 H21A 109.5
C2 C21 H21B 109.5
C2 C21 H21C 109.5
C10 C9 C8 121.11(12)
C10 C9 H9 119.4
C8 C9 H9 119.4
C3 C2 C1 121.82(13)
C3 C2 C21 121.03(11)
C1 C2 C21 117.12(10)
C2 C3 C4 122.04(13)
C2 C3 H3 119.0
C4 C3 H3 119.0
O1 C1 C6 122.28(13)
O1 C1 C2 122.05(13)
C6 C1 C2 115.67(12)
C5 C6 C1 121.60(13)
C5 C6 C20 121.56(12)
C1 C6 C20 116.84(10)
C12 C13 C8 120.69(13)
C12 C13 H13 119.7
C8 C13 H13 119.7
C6 C5 C4 122.32(13)
C6 C5 H5 118.8
C4 C5 H5 118.8
C16 C15 C14 120.38(13)
C16 C15 H15 119.8
C14 C15 H15 119.8
C4 C7 C14 121.54(12)
C4 C7 C8 123.26(12)
C14 C7 C8 115.20(11)
C16 C17 C18 117.89(13)
C16 C17 C22 121.39(13)
C18 C17 C22 120.72(13)
C9 C8 C13 117.87(12)
C9 C8 C7 122.50(12)
C13 C8 C7 119.57(12)
C13 C12 C11 121.31(13)
C13 C12 H12 119.3
C11 C12 H12 119.3
C10 C11 C12 118.09(12)
C10 C11 C23 121.67(13)
C12 C11 C23 120.20(13)
C7 C4 C3 122.69(12)
C7 C4 C5 120.77(12)
C3 C4 C5 116.54(12)
C19 C18 C17 120.99(13)
C19 C18 H18 119.5
C17 C18 H18 119.5
C15 C14 C19 118.19(13)
C15 C14 C7 121.63(12)
C19 C14 C7 120.15(12)
C9 C10 C11 120.89(13)
C9 C10 H10 119.6
C11 C10 H10 119.6
C18 C19 C14 120.93(13)
C18 C19 H19 119.5
C14 C19 H19 119.5
C15 C16 C17 121.61(13)
C15 C16 H16 119.2
C17 C16 H16 119.2
C17 C22 H22A 109.5
C17 C22 H22B 109.5
H22A C22 H22B 109.5
C17 C22 H22C 109.5
H22A C22 H22C 109.5
H22B C22 H22C 109.5
C11 C23 H23A 109.5
C11 C23 H23B 109.5
H23A C23 H23B 109.5
C11 C23 H23C 109.5
H23A C23 H23C 109.5
H23B C23 H23C 109.5

loop_
_geom_bond_atom_site_label_1
_geom_bond_atom_site_label_2
_geom_bond_distance
C20 C6 1.6569(15)
C20 H20A 0.9800
C20 H20B 0.9800
C20 H20C 0.9800
C21 C2 1.6912(15)
C21 H21A 0.9800
C21 H21B 0.9800
C21 H21C 0.9800
O1 C1 1.2313(17)
C9 C10 1.3886(19)
C9 C8 1.3968(19)
C9 H9 0.9500
C2 C3 1.3469(19)
C2 C1 1.470(2)
C3 C4 1.4483(19)
C3 H3 0.9500
C1 C6 1.467(2)
C6 C5 1.346(2)
C13 C12 1.384(2)
C13 C8 1.4018(19)
C13 H13 0.9500
C5 C4 1.4500(18)
C5 H5 0.9500
C15 C16 1.388(2)
C15 C14 1.3959(19)
C15 H15 0.9500
C7 C4 1.3811(19)
C7 C14 1.4826(19)
C7 C8 1.4833(18)
C17 C16 1.391(2)
C17 C18 1.399(2)
C17 C22 1.5042(19)
C12 C11 1.395(2)
C12 H12 0.9500
C11 C10 1.392(2)
C11 C23 1.5075(19)
C18 C19 1.3815(19)
C18 H18 0.9500
C14 C19 1.4027(19)
C10 H10 0.9500
C19 H19 0.9500
C16 H16 0.9500
C22 H22A 0.9800
C22 H22B 0.9800
C22 H22C 0.9800
C23 H23A 0.9800
C23 H23B 0.9800
C23 H23C 0.9800
